data_4064473
loop_
_publ_author_name
'Miyazaki, Takamasa'
'Tanabe, Yoshiaki'
'Yuki, Masahiro'
'Miyake, Yoshihiro'
'Nishibayashi, Yoshiaki'

_publ_section_title
;
 Synthesis of Group IV (Zr, Hf)&#x2212;Group VIII (Fe, Ru)
 Heterobimetallic Complexes Bearing Metallocenyl Diphosphine Moieties and
 Their Application to Catalytic Dehydrogenation of Amine&#x2212;Boranes
;
_journal_issue 8
_journal_name_full Organometallics
_journal_page_first 2394
_journal_paper_doi 10.1021/om200127r
_journal_volume 30
_journal_year 2011
_chemical_formula_moiety 'C31 H50 Cl3 P2 Ru Zr '
_chemical_formula_sum 'C31 H50 Cl3 P2 Ru Zr'
_chemical_formula_weight 783.33
_space_group_IT_number 2
_symmetry_cell_setting triclinic
_symmetry_Int_Tables_number 2
_symmetry_space_group_name_Hall '-P 1'
_symmetry_space_group_name_H-M 'P -1'
_cell_angle_alpha 81.895(2)
_cell_angle_beta 86.8980(12)
_cell_angle_gamma 88.5010(19)
_cell_formula_units_Z 2
_cell_length_a 8.4062(4)
_cell_length_b 10.6464(6)
_cell_length_c 19.8650(9)
_cell_measurement_reflns_used 12263
_cell_measurement_temperature 294.1
_cell_measurement_theta_max 27.5
_cell_measurement_theta_min 3.0
_cell_volume 1757.19(15)
_computing_cell_refinement PROCESS-AUTO
_computing_data_collection PROCESS-AUTO
_computing_data_reduction CrystalStructure
_computing_publication_material 'CrystalStructure 3.8'
_computing_structure_refinement CRYSTALS
_computing_structure_solution SIR97
_diffrn_ambient_temperature 294.1
_diffrn_detector_area_resol_mean 10.00
_diffrn_measured_fraction_theta_full 0.982
_diffrn_measured_fraction_theta_max 0.982
_diffrn_measurement_device_type 'Rigaku RAXIS-RAPID'
_diffrn_measurement_method \w
_diffrn_radiation_type 'Mo K\a'
_diffrn_radiation_wavelength 0.71075
_diffrn_reflns_av_R_equivalents 0.031
_diffrn_reflns_limit_h_max 10
_diffrn_reflns_limit_h_min -10
_diffrn_reflns_limit_k_max 13
_diffrn_reflns_limit_k_min -13
_diffrn_reflns_limit_l_max 25
_diffrn_reflns_limit_l_min -25
_diffrn_reflns_number 17309
_diffrn_reflns_theta_full 27.48
_diffrn_reflns_theta_max 27.48
_exptl_absorpt_coefficient_mu 1.064
_exptl_absorpt_correction_T_max 0.808
_exptl_absorpt_correction_T_min 0.483
_exptl_absorpt_correction_type multi-scan
_exptl_absorpt_process_details
;
    Higashi, T. (1995). Program for Absorption Correction.
    Rigaku Corporation, Tokyo, Japan.
;
_exptl_crystal_colour red
_exptl_crystal_density_diffrn 1.480
_exptl_crystal_density_method 'not measured'
_exptl_crystal_description thick_plate
_exptl_crystal_F_000 802.00
_exptl_crystal_size_max 0.40
_exptl_crystal_size_mid 0.35
_exptl_crystal_size_min 0.20
_refine_diff_density_max 1.08
_refine_diff_density_min -1.02
_refine_ls_extinction_method none
_refine_ls_goodness_of_fit_ref 1.000
_refine_ls_hydrogen_treatment refall
_refine_ls_number_parameters 376
_refine_ls_number_reflns 7911
_refine_ls_R_factor_gt 0.0360
_refine_ls_shift/su_max 0.0000
_refine_ls_structure_factor_coef Fsqd
_refine_ls_weighting_details 'w = 1/[1.9850\s(Fo^2^)]/(4Fo^2^)'
_refine_ls_weighting_scheme calc
_refine_ls_wR_factor_ref 0.0713
_reflns_number_gt 5155
_reflns_number_total 7911
_reflns_threshold_expression F^2^>2.0\s(F^2^)
_cod_data_source_file om200127r_si_002.cif
_cod_data_source_block '_3a'
_cod_original_cell_volume 1757.20(15)
_cod_original_formula_sum 'C31 H50 Cl3 P2 Ru Zr '
_cod_database_code 4064473

loop_
_symmetry_equiv_pos_site_id
_symmetry_equiv_pos_as_xyz
1 +X,+Y,+Z
2 -X,-Y,-Z

loop_
_atom_site_label
_atom_site_type_symbol
_atom_site_fract_x
_atom_site_fract_y
_atom_site_fract_z
_atom_site_U_iso_or_equiv
_atom_site_adp_type
_atom_site_occupancy
_atom_site_symmetry_multiplicity
_atom_site_calc_flag
_atom_site_refinement_flags
Ru(1) Ru 0.34912(3) 0.56402(3) 0.303940(10) 0.04020(8) Uani 1.00 1 d .
Zr(1) Zr 0.28146(4) 0.76603(4) 0.06394(2) 0.04472(11) Uani 1.00 1 d .
Cl(1) Cl 0.20714(13) 0.87391(12) -0.04711(5) 0.0754(3) Uani 1.00 1 d .
Cl(2) Cl 0.55657(11) 0.71460(11) 0.02933(5) 0.0634(3) Uani 1.00 1 d .
Cl(3) Cl 0.07042(10) 0.64455(10) 0.30185(5) 0.0514(2) Uani 1.00 1 d .
P(1) P 0.29915(11) 0.46886(10) 0.20957(5) 0.0454(2) Uani 1.00 1 d .
P(2) P 0.44538(10) 0.75203(10) 0.24565(5) 0.0432(2) Uani 1.00 1 d .
C(1) C 0.2205(4) 0.5521(3) 0.13023(17) 0.0449(11) Uani 1.00 1 d .
C(2) C 0.2640(4) 0.5300(3) 0.06263(19) 0.0532(12) Uani 1.00 1 d .
C(3) C 0.1497(5) 0.5881(4) 0.0200(2) 0.0650(14) Uani 1.00 1 d .
C(4) C 0.0325(4) 0.6449(4) 0.0593(2) 0.0639(14) Uani 1.00 1 d .
C(5) C 0.0761(4) 0.6213(3) 0.12726(19) 0.0524(12) Uani 1.00 1 d .
C(6) C 0.4536(4) 0.3654(4) 0.1768(2) 0.0670(14) Uani 1.00 1 d .
C(7) C 0.6099(4) 0.4264(4) 0.1525(2) 0.0911(18) Uani 1.00 1 d .
C(8) C 0.1306(4) 0.3577(3) 0.23007(19) 0.0599(13) Uani 1.00 1 d .
C(9) C 0.0794(5) 0.2838(4) 0.1758(2) 0.0948(19) Uani 1.00 1 d .
C(10) C 0.3560(3) 0.8403(3) 0.17100(17) 0.0408(10) Uani 1.00 1 d .
C(11) C 0.4327(4) 0.9251(3) 0.11712(18) 0.0510(12) Uani 1.00 1 d .
C(12) C 0.3152(5) 0.9937(3) 0.0811(2) 0.0610(13) Uani 1.00 1 d .
C(13) C 0.1644(4) 0.9550(3) 0.1106(2) 0.0589(13) Uani 1.00 1 d .
C(14) C 0.1904(3) 0.8654(3) 0.16662(18) 0.0466(11) Uani 1.00 1 d .
C(15) C 0.6572(3) 0.7467(3) 0.2166(2) 0.0582(12) Uani 1.00 1 d .
C(16) C 0.7573(4) 0.8667(4) 0.2113(2) 0.0999(19) Uani 1.00 1 d .
C(17) C 0.4326(5) 0.8849(4) 0.2968(2) 0.0745(16) Uani 1.00 1 d .
C(18) C 0.2740(6) 0.9299(5) 0.3163(2) 0.122(2) Uani 1.00 1 d .
C(19) C 0.5450(4) 0.4543(4) 0.35584(19) 0.0531(12) Uani 1.00 1 d .
C(20) C 0.4042(4) 0.3801(4) 0.37015(19) 0.0539(12) Uani 1.00 1 d .
C(21) C 0.2890(4) 0.4480(4) 0.40444(18) 0.0554(12) Uani 1.00 1 d .
C(22) C 0.3595(4) 0.5642(4) 0.41508(17) 0.0541(12) Uani 1.00 1 d .
C(23) C 0.5188(4) 0.5647(4) 0.38701(18) 0.0544(12) Uani 1.00 1 d .
C(24) C 0.7048(4) 0.4068(4) 0.3320(2) 0.0766(16) Uani 1.00 1 d .
C(25) C 0.3940(5) 0.2440(4) 0.3623(2) 0.0842(17) Uani 1.00 1 d .
C(26) C 0.1253(4) 0.4045(4) 0.4296(2) 0.0807(16) Uani 1.00 1 d .
C(27) C 0.2841(5) 0.6589(4) 0.4574(2) 0.0858(18) Uani 1.00 1 d .
C(28) C 0.6491(4) 0.6523(4) 0.4004(2) 0.0828(17) Uani 1.00 1 d .
C(29) C 1.0000 0.0000 0.5000 0.244(7) Uiso 1.00 2 d S
C(30) C 0.9126(19) 0.0135(16) 0.4495(9) 0.366(8) Uiso 1.00 1 d .
C(31) C 0.804(2) 0.0156(18) 0.4150(12) 0.225(7) Uiso 0.67 1 d P
C(32) C 0.859(2) 0.046(2) 0.3587(11) 0.221(9) Uiso 0.50 1 d P
C(33) C 0.727(4) -0.011(3) 0.459(2) 0.248(17) Uiso 0.33 1 d P
H(1) H 0.3554 0.4836 0.0490 0.065 Uiso 1.00 1 c R
H(2) H 0.1509 0.5892 -0.0279 0.079 Uiso 1.00 1 c R
H(3) H -0.0594 0.6908 0.0430 0.076 Uiso 1.00 1 c R
H(4) H 0.0172 0.6479 0.1651 0.063 Uiso 1.00 1 c R
H(5) H 0.4745 0.2982 0.2122 0.079 Uiso 1.00 1 c R
H(6) H 0.4123 0.3318 0.1397 0.079 Uiso 1.00 1 c R
H(7) H 0.6067 0.4588 0.1055 0.107 Uiso 1.00 1 c R
H(8) H 0.6938 0.3650 0.1590 0.107 Uiso 1.00 1 c R
H(9) H 0.6278 0.4938 0.1777 0.107 Uiso 1.00 1 c R
H(10) H 0.1594 0.2976 0.2677 0.072 Uiso 1.00 1 c R
H(11) H 0.0406 0.4062 0.2431 0.072 Uiso 1.00 1 c R
H(12) H 0.0008 0.3313 0.1500 0.116 Uiso 1.00 1 c R
H(13) H 0.0364 0.2053 0.1966 0.116 Uiso 1.00 1 c R
H(14) H 0.1689 0.2681 0.1467 0.116 Uiso 1.00 1 c R
H(15) H 0.5444 0.9328 0.1079 0.061 Uiso 1.00 1 c R
H(16) H 0.3330 1.0568 0.0427 0.072 Uiso 1.00 1 c R
H(17) H 0.0637 0.9850 0.0948 0.070 Uiso 1.00 1 c R
H(18) H 0.1097 0.8268 0.1974 0.056 Uiso 1.00 1 c R
H(19) H 0.7078 0.6834 0.2472 0.067 Uiso 1.00 1 c R
H(20) H 0.6609 0.7215 0.1725 0.067 Uiso 1.00 1 c R
H(21) H 0.7506 0.9135 0.1671 0.116 Uiso 1.00 1 c R
H(22) H 0.8653 0.8432 0.2190 0.116 Uiso 1.00 1 c R
H(23) H 0.7180 0.9175 0.2444 0.116 Uiso 1.00 1 c R
H(24) H 0.4859 0.8582 0.3375 0.091 Uiso 1.00 1 c R
H(25) H 0.4867 0.9546 0.2712 0.091 Uiso 1.00 1 c R
H(26) H 0.2397 0.9950 0.2821 0.152 Uiso 1.00 1 c R
H(27) H 0.2768 0.9625 0.3583 0.152 Uiso 1.00 1 c R
H(28) H 0.2019 0.8615 0.3211 0.152 Uiso 1.00 1 c R
H(29) H 0.6948 0.3241 0.3202 0.090 Uiso 1.00 1 c R
H(30) H 0.7769 0.4040 0.3674 0.090 Uiso 1.00 1 c R
H(31) H 0.7440 0.4622 0.2933 0.090 Uiso 1.00 1 c R
H(32) H 0.2915 0.2139 0.3784 0.099 Uiso 1.00 1 c R
H(33) H 0.4731 0.1967 0.3879 0.099 Uiso 1.00 1 c R
H(34) H 0.4108 0.2345 0.3156 0.099 Uiso 1.00 1 c R
H(35) H 0.0740 0.4667 0.4536 0.093 Uiso 1.00 1 c R
H(36) H 0.1335 0.3266 0.4592 0.093 Uiso 1.00 1 c R
H(37) H 0.0650 0.3927 0.3920 0.093 Uiso 1.00 1 c R
H(38) H 0.3565 0.7252 0.4593 0.103 Uiso 1.00 1 c R
H(39) H 0.2588 0.6178 0.5022 0.103 Uiso 1.00 1 c R
H(40) H 0.1895 0.6934 0.4374 0.102 Uiso 1.00 1 c R
H(41) H 0.7477 0.6257 0.3809 0.099 Uiso 1.00 1 c R
H(42) H 0.6569 0.6498 0.4481 0.099 Uiso 1.00 1 c R
H(43) H 0.6242 0.7366 0.3805 0.099 Uiso 1.00 1 c R

loop_
_atom_site_aniso_label
_atom_site_aniso_U_11
_atom_site_aniso_U_22
_atom_site_aniso_U_33
_atom_site_aniso_U_12
_atom_site_aniso_U_13
_atom_site_aniso_U_23
Ru(1) 0.03302(15) 0.0469(2) 0.03942(17) -0.00395(14) 0.00106(13) -0.00203(15)
Zr(1) 0.0419(2) 0.0484(2) 0.0422(2) -0.00153(17) -0.00128(16) -0.00089(18)
Cl(1) 0.0825(7) 0.0824(9) 0.0566(6) -0.0006(6) -0.0173(5) 0.0119(6)
Cl(2) 0.0529(5) 0.0619(7) 0.0728(6) 0.0040(5) 0.0144(5) -0.0079(5)
Cl(3) 0.0376(4) 0.0600(7) 0.0545(5) 0.0011(4) 0.0050(4) -0.0036(5)
P(1) 0.0489(5) 0.0411(6) 0.0454(5) -0.0017(4) 0.0024(4) -0.0053(4)
P(2) 0.0354(4) 0.0480(6) 0.0456(5) -0.0040(4) -0.0017(4) -0.0037(4)
C(1) 0.045(2) 0.048(2) 0.042(2) -0.0101(18) 0.0005(17) -0.0057(18)
C(2) 0.064(2) 0.049(2) 0.049(2) -0.009(2) -0.003(2) -0.012(2)
C(3) 0.079(2) 0.071(3) 0.048(2) -0.024(2) -0.003(2) -0.014(2)
C(4) 0.052(2) 0.071(3) 0.067(2) -0.016(2) -0.015(2) 0.001(2)
C(5) 0.045(2) 0.064(3) 0.048(2) -0.015(2) -0.0018(18) -0.004(2)
C(6) 0.081(2) 0.059(3) 0.058(2) 0.017(2) 0.006(2) -0.007(2)
C(7) 0.077(3) 0.098(4) 0.092(3) 0.032(2) 0.015(2) -0.006(3)
C(8) 0.076(2) 0.048(2) 0.057(2) -0.020(2) -0.007(2) -0.005(2)
C(9) 0.103(3) 0.082(4) 0.103(3) -0.036(3) -0.010(3) -0.020(3)
C(10) 0.0401(18) 0.037(2) 0.046(2) -0.0053(16) 0.0022(16) -0.0090(17)
C(11) 0.052(2) 0.046(2) 0.056(2) -0.0149(19) 0.0036(19) -0.009(2)
C(12) 0.084(3) 0.037(2) 0.059(2) -0.001(2) -0.002(2) 0.002(2)
C(13) 0.057(2) 0.055(2) 0.063(2) 0.015(2) -0.009(2) -0.004(2)
C(14) 0.0419(19) 0.043(2) 0.054(2) 0.0032(17) 0.0066(17) -0.0079(19)
C(15) 0.0343(18) 0.068(3) 0.067(2) -0.0049(19) -0.0038(18) 0.012(2)
C(16) 0.048(2) 0.099(4) 0.144(4) -0.022(2) -0.010(2) 0.021(3)
C(17) 0.079(3) 0.083(3) 0.066(2) -0.008(2) -0.010(2) -0.024(2)
C(18) 0.148(5) 0.107(5) 0.125(4) -0.001(4) 0.006(4) -0.066(4)
C(19) 0.042(2) 0.061(3) 0.052(2) 0.002(2) -0.0074(18) 0.006(2)
C(20) 0.058(2) 0.049(2) 0.052(2) -0.003(2) -0.009(2) 0.006(2)
C(21) 0.052(2) 0.069(3) 0.041(2) -0.010(2) -0.0052(18) 0.011(2)
C(22) 0.060(2) 0.068(3) 0.033(2) 0.002(2) -0.0069(18) 0.001(2)
C(23) 0.050(2) 0.064(3) 0.046(2) -0.010(2) -0.0103(18) 0.008(2)
C(24) 0.057(2) 0.084(3) 0.082(3) 0.010(2) -0.005(2) 0.008(2)
C(25) 0.100(3) 0.056(3) 0.091(3) 0.002(2) -0.017(2) 0.012(2)
C(26) 0.062(2) 0.106(4) 0.064(2) -0.015(2) 0.008(2) 0.021(2)
C(27) 0.107(3) 0.093(4) 0.056(2) 0.009(3) 0.004(2) -0.011(2)
C(28) 0.076(3) 0.094(4) 0.077(3) -0.022(2) -0.037(2) 0.007(2)

loop_
_atom_type_symbol
_atom_type_description
_atom_type_scat_dispersion_real
_atom_type_scat_dispersion_imag
_atom_type_scat_source
C C 0.003 0.002
;
International Tables for Crystallography
(1992, Vol. C, Tables 4.2.6.8 and 6.1.1.4)
;
H H 0.000 0.000
;
International Tables for Crystallography
(1992, Vol. C, Table 6.1.1.4)
;
P P 0.102 0.094
;
International Tables for Crystallography
(1992, Vol. C, Tables 4.2.6.8 and 6.1.1.4)
;
Cl Cl 0.148 0.159
;
International Tables for Crystallography
(1992, Vol. C, Tables 4.2.6.8 and 6.1.1.4)
;
Zr Zr -2.967 0.560
;
International Tables for Crystallography
(1992, Vol. C, Tables 4.2.6.8 and 6.1.1.4)
;
Ru Ru -1.259 0.836
;
International Tables for Crystallography
(1992, Vol. C, Tables 4.2.6.8 and 6.1.1.4)
;

loop_
_geom_angle_atom_site_label_1
_geom_angle_atom_site_label_2
_geom_angle_atom_site_label_3
_geom_angle
_geom_angle_publ_flag
_geom_angle_site_symmetry_3
Cl(3) Ru(1) P(1) 87.36(3) yes .
Cl(3) Ru(1) P(2) 92.44(3) yes .
Cl(3) Ru(1) C(19) 151.33(9) yes .
Cl(3) Ru(1) C(20) 118.81(9) yes .
Cl(3) Ru(1) C(21) 88.93(9) yes .
Cl(3) Ru(1) C(22) 93.20(10) yes .
Cl(3) Ru(1) C(23) 127.66(10) yes .
P(1) Ru(1) P(2) 97.09(3) yes .
P(1) Ru(1) C(19) 107.06(11) yes .
P(1) Ru(1) C(20) 94.56(11) yes .
P(1) Ru(1) C(21) 115.22(11) yes .
P(1) Ru(1) C(22) 152.66(11) yes .
P(1) Ru(1) C(23) 143.31(11) yes .
P(2) Ru(1) C(19) 109.63(10) yes .
P(2) Ru(1) C(20) 147.10(10) yes .
P(2) Ru(1) C(21) 147.69(11) yes .
P(2) Ru(1) C(22) 110.18(11) yes .
P(2) Ru(1) C(23) 92.44(10) yes .
C(19) Ru(1) C(20) 37.47(14) yes .
C(19) Ru(1) C(21) 62.61(13) yes .
C(19) Ru(1) C(22) 62.58(14) yes .
C(19) Ru(1) C(23) 36.96(16) yes .
C(20) Ru(1) C(21) 36.31(14) yes .
C(20) Ru(1) C(22) 61.37(15) yes .
C(20) Ru(1) C(23) 61.16(15) yes .
C(21) Ru(1) C(22) 37.55(16) yes .
C(21) Ru(1) C(23) 62.10(13) yes .
C(22) Ru(1) C(23) 37.24(13) yes .
Cl(1) Zr(1) Cl(2) 96.46(3) yes .
Cl(1) Zr(1) C(1) 133.62(8) yes .
Cl(1) Zr(1) C(2) 107.98(9) yes .
Cl(1) Zr(1) C(3) 80.11(9) yes .
Cl(1) Zr(1) C(4) 84.10(9) yes .
Cl(1) Zr(1) C(5) 115.56(8) yes .
Cl(1) Zr(1) C(10) 133.94(8) yes .
Cl(1) Zr(1) C(11) 106.12(8) yes .
Cl(1) Zr(1) C(12) 79.90(9) yes .
Cl(1) Zr(1) C(13) 85.94(9) yes .
Cl(1) Zr(1) C(14) 117.48(8) yes .
Cl(2) Zr(1) C(1) 96.26(8) yes .
Cl(2) Zr(1) C(2) 79.25(9) yes .
Cl(2) Zr(1) C(3) 97.88(10) yes .
Cl(2) Zr(1) C(4) 129.86(10) yes .
Cl(2) Zr(1) C(5) 128.34(9) yes .
Cl(2) Zr(1) C(10) 93.82(7) yes .
Cl(2) Zr(1) C(11) 78.70(8) yes .
Cl(2) Zr(1) C(12) 99.25(10) yes .
Cl(2) Zr(1) C(13) 130.95(9) yes .
Cl(2) Zr(1) C(14) 126.62(8) yes .
C(1) Zr(1) C(2) 32.79(11) yes .
C(1) Zr(1) C(3) 54.01(12) yes .
C(1) Zr(1) C(4) 54.25(12) yes .
C(1) Zr(1) C(5) 32.43(11) yes .
C(1) Zr(1) C(10) 89.26(11) yes .
C(1) Zr(1) C(11) 120.08(11) yes .
C(1) Zr(1) C(12) 140.85(12) yes .
C(1) Zr(1) C(13) 117.04(11) yes .
C(1) Zr(1) C(14) 88.82(11) yes .
C(2) Zr(1) C(3) 32.11(13) yes .
C(2) Zr(1) C(4) 53.73(13) yes .
C(2) Zr(1) C(5) 53.54(12) yes .
C(2) Zr(1) C(10) 118.04(11) yes .
C(2) Zr(1) C(11) 141.01(12) yes .
C(2) Zr(1) C(12) 172.06(12) yes .
C(2) Zr(1) C(13) 146.15(12) yes .
C(2) Zr(1) C(14) 121.44(11) yes .
C(3) Zr(1) C(4) 32.56(13) yes .
C(3) Zr(1) C(5) 53.62(13) yes .
C(3) Zr(1) C(10) 142.33(11) yes .
C(3) Zr(1) C(11) 173.10(12) yes .
C(3) Zr(1) C(12) 154.94(13) yes .
C(3) Zr(1) C(13) 130.49(13) yes .
C(3) Zr(1) C(14) 126.13(12) yes .
C(4) Zr(1) C(5) 32.58(12) yes .
C(4) Zr(1) C(10) 121.34(12) yes .
C(4) Zr(1) C(11) 149.24(13) yes .
C(4) Zr(1) C(12) 129.74(13) yes .
C(4) Zr(1) C(13) 99.17(13) yes .
C(4) Zr(1) C(14) 95.46(12) yes .
C(5) Zr(1) C(10) 91.50(11) yes .
C(5) Zr(1) C(11) 124.06(12) yes .
C(5) Zr(1) C(12) 124.42(13) yes .
C(5) Zr(1) C(13) 92.62(12) yes .
C(5) Zr(1) C(14) 73.90(12) yes .
C(10) Zr(1) C(11) 33.29(10) yes .
C(10) Zr(1) C(12) 54.13(11) yes .
C(10) Zr(1) C(13) 54.67(12) yes .
C(10) Zr(1) C(14) 32.96(10) yes .
C(11) Zr(1) C(12) 31.83(12) yes .
C(11) Zr(1) C(13) 54.05(12) yes .
C(11) Zr(1) C(14) 53.94(11) yes .
C(12) Zr(1) C(13) 32.78(13) yes .
C(12) Zr(1) C(14) 53.33(11) yes .
C(13) Zr(1) C(14) 32.17(11) yes .
Ru(1) P(1) C(1) 124.82(13) yes .
Ru(1) P(1) C(6) 118.66(13) yes .
Ru(1) P(1) C(8) 109.95(12) yes .
C(1) P(1) C(6) 101.70(17) yes .
C(1) P(1) C(8) 95.79(16) yes .
C(6) P(1) C(8) 101.44(18) yes .
Ru(1) P(2) C(10) 124.35(11) yes .
Ru(1) P(2) C(15) 114.97(12) yes .
Ru(1) P(2) C(17) 113.40(13) yes .
C(10) P(2) C(15) 101.54(15) yes .
C(10) P(2) C(17) 95.46(18) yes .
C(15) P(2) C(17) 103.81(19) yes .
Zr(1) C(1) P(1) 131.33(18) yes .
Zr(1) C(1) C(2) 74.0(2) yes .
Zr(1) C(1) C(5) 73.5(2) yes .
P(1) C(1) C(2) 127.1(2) yes .
P(1) C(1) C(5) 123.9(2) yes .
C(2) C(1) C(5) 106.7(3) yes .
Zr(1) C(2) C(1) 73.2(2) yes .
Zr(1) C(2) C(3) 73.0(2) yes .
C(1) C(2) C(3) 108.2(3) yes .
Zr(1) C(3) C(2) 74.9(2) yes .
Zr(1) C(3) C(4) 73.7(2) yes .
C(2) C(3) C(4) 108.8(3) yes .
Zr(1) C(4) C(3) 73.8(2) yes .
Zr(1) C(4) C(5) 74.1(2) yes .
C(3) C(4) C(5) 107.2(3) yes .
Zr(1) C(5) C(1) 74.0(2) yes .
Zr(1) C(5) C(4) 73.3(2) yes .
C(1) C(5) C(4) 109.0(3) yes .
P(1) C(6) C(7) 116.3(3) yes .
P(1) C(8) C(9) 118.8(2) yes .
Zr(1) C(10) P(2) 129.72(18) yes .
Zr(1) C(10) C(11) 74.7(2) yes .
Zr(1) C(10) C(14) 74.1(2) yes .
P(2) C(10) C(11) 127.9(2) yes .
P(2) C(10) C(14) 123.7(2) yes .
C(11) C(10) C(14) 106.1(2) yes .
Zr(1) C(11) C(10) 72.0(2) yes .
Zr(1) C(11) C(12) 74.0(2) yes .
C(10) C(11) C(12) 107.9(3) yes .
Zr(1) C(12) C(11) 74.2(2) yes .
Zr(1) C(12) C(13) 72.4(2) yes .
C(11) C(12) C(13) 109.0(3) yes .
Zr(1) C(13) C(12) 74.8(2) yes .
Zr(1) C(13) C(14) 74.4(2) yes .
C(12) C(13) C(14) 107.4(3) yes .
Zr(1) C(14) C(10) 72.9(2) yes .
Zr(1) C(14) C(13) 73.4(2) yes .
C(10) C(14) C(13) 109.4(3) yes .
P(2) C(15) C(16) 119.8(2) yes .
P(2) C(17) C(18) 117.2(3) yes .
Ru(1) C(19) C(20) 72.8(2) yes .
Ru(1) C(19) C(23) 72.7(2) yes .
Ru(1) C(19) C(24) 133.7(2) yes .
C(20) C(19) C(23) 106.9(3) yes .
C(20) C(19) C(24) 125.7(3) yes .
C(23) C(19) C(24) 124.9(3) yes .
Ru(1) C(20) C(19) 69.7(2) yes .
Ru(1) C(20) C(21) 71.2(2) yes .
Ru(1) C(20) C(25) 134.5(2) yes .
C(19) C(20) C(21) 109.3(3) yes .
C(19) C(20) C(25) 124.8(3) yes .
C(21) C(20) C(25) 124.8(3) yes .
Ru(1) C(21) C(20) 72.5(2) yes .
Ru(1) C(21) C(22) 70.4(2) yes .
Ru(1) C(21) C(26) 125.3(2) yes .
C(20) C(21) C(22) 107.3(3) yes .
C(20) C(21) C(26) 126.7(4) yes .
C(22) C(21) C(26) 125.9(3) yes .
Ru(1) C(22) C(21) 72.0(2) yes .
Ru(1) C(22) C(23) 72.3(2) yes .
Ru(1) C(22) C(27) 127.8(2) yes .
C(21) C(22) C(23) 107.9(3) yes .
C(21) C(22) C(27) 125.1(3) yes .
C(23) C(22) C(27) 126.5(3) yes .
Ru(1) C(23) C(19) 70.4(2) yes .
Ru(1) C(23) C(22) 70.4(2) yes .
Ru(1) C(23) C(28) 134.5(2) yes .
C(19) C(23) C(22) 108.4(3) yes .
C(19) C(23) C(28) 124.4(3) yes .
C(22) C(23) C(28) 126.1(3) yes .
C(30) C(29) C(30) 180.0(15) yes 2_756
C(29) C(30) C(31) 163.6(18) yes .
C(29) C(30) C(33) 121.2(18) yes .
C(31) C(30) C(33) 42.5(18) yes .
C(30) C(31) C(32) 105(2) yes .
C(30) C(31) C(33) 90(2) yes .
C(32) C(31) C(33) 165(3) yes .
C(30) C(33) C(31) 47(2) yes .
Zr(1) C(2) H(1) 119.7 no .
C(1) C(2) H(1) 125.9 no .
C(3) C(2) H(1) 125.9 no .
Zr(1) C(3) H(2) 117.8 no .
C(2) C(3) H(2) 125.6 no .
C(4) C(3) H(2) 125.6 no .
Zr(1) C(4) H(3) 117.8 no .
C(3) C(4) H(3) 126.4 no .
C(5) C(4) H(3) 126.4 no .
Zr(1) C(5) H(4) 118.9 no .
C(1) C(5) H(4) 125.5 no .
C(4) C(5) H(4) 125.5 no .
P(1) C(6) H(5) 107.7 no .
P(1) C(6) H(6) 107.7 no .
C(7) C(6) H(5) 107.7 no .
C(7) C(6) H(6) 107.7 no .
H(5) C(6) H(6) 109.5 no .
C(6) C(7) H(7) 109.5 no .
C(6) C(7) H(8) 109.5 no .
C(6) C(7) H(9) 109.5 no .
H(7) C(7) H(8) 109.5 no .
H(7) C(7) H(9) 109.5 no .
H(8) C(7) H(9) 109.5 no .
P(1) C(8) H(10) 107.1 no .
P(1) C(8) H(11) 107.1 no .
C(9) C(8) H(10) 107.1 no .
C(9) C(8) H(11) 107.1 no .
H(10) C(8) H(11) 109.5 no .
C(8) C(9) H(12) 109.5 no .
C(8) C(9) H(13) 109.5 no .
C(8) C(9) H(14) 109.5 no .
H(12) C(9) H(13) 109.5 no .
H(12) C(9) H(14) 109.5 no .
H(13) C(9) H(14) 109.5 no .
Zr(1) C(11) H(15) 119.8 no .
C(10) C(11) H(15) 126.1 no .
C(12) C(11) H(15) 126.1 no .
Zr(1) C(12) H(16) 119.7 no .
C(11) C(12) H(16) 125.5 no .
C(13) C(12) H(16) 125.5 no .
Zr(1) C(13) H(17) 116.6 no .
C(12) C(13) H(17) 126.3 no .
C(14) C(13) H(17) 126.3 no .
Zr(1) C(14) H(18) 120.1 no .
C(10) C(14) H(18) 125.3 no .
C(13) C(14) H(18) 125.3 no .
P(2) C(15) H(19) 106.8 no .
P(2) C(15) H(20) 106.8 no .
C(16) C(15) H(19) 106.8 no .
C(16) C(15) H(20) 106.8 no .
H(19) C(15) H(20) 109.5 no .
C(15) C(16) H(21) 109.5 no .
C(15) C(16) H(22) 109.5 no .
C(15) C(16) H(23) 109.5 no .
H(21) C(16) H(22) 109.5 no .
H(21) C(16) H(23) 109.5 no .
H(22) C(16) H(23) 109.5 no .
P(2) C(17) H(24) 107.5 no .
P(2) C(17) H(25) 107.5 no .
C(18) C(17) H(24) 107.5 no .
C(18) C(17) H(25) 107.5 no .
H(24) C(17) H(25) 109.5 no .
C(17) C(18) H(26) 109.5 no .
C(17) C(18) H(27) 109.5 no .
C(17) C(18) H(28) 109.5 no .
H(26) C(18) H(27) 109.5 no .
H(26) C(18) H(28) 109.5 no .
H(27) C(18) H(28) 109.5 no .
C(19) C(24) H(29) 109.5 no .
C(19) C(24) H(30) 109.5 no .
C(19) C(24) H(31) 109.5 no .
H(29) C(24) H(30) 109.5 no .
H(29) C(24) H(31) 109.5 no .
H(30) C(24) H(31) 109.5 no .
C(20) C(25) H(32) 109.5 no .
C(20) C(25) H(33) 109.5 no .
C(20) C(25) H(34) 109.5 no .
H(32) C(25) H(33) 109.5 no .
H(32) C(25) H(34) 109.5 no .
H(33) C(25) H(34) 109.5 no .
C(21) C(26) H(35) 109.5 no .
C(21) C(26) H(36) 109.5 no .
C(21) C(26) H(37) 109.5 no .
H(35) C(26) H(36) 109.5 no .
H(35) C(26) H(37) 109.5 no .
H(36) C(26) H(37) 109.5 no .
C(22) C(27) H(38) 109.5 no .
C(22) C(27) H(39) 109.5 no .
C(22) C(27) H(40) 109.5 no .
H(38) C(27) H(39) 109.5 no .
H(38) C(27) H(40) 109.5 no .
H(39) C(27) H(40) 109.5 no .
C(23) C(28) H(41) 109.5 no .
C(23) C(28) H(42) 109.5 no .
C(23) C(28) H(43) 109.5 no .
H(41) C(28) H(42) 109.5 no .
H(41) C(28) H(43) 109.5 no .
H(42) C(28) H(43) 109.5 no .

loop_
_geom_bond_atom_site_label_1
_geom_bond_atom_site_label_2
_geom_bond_distance
_geom_bond_publ_flag
_geom_bond_site_symmetry_2
Ru(1) Cl(3) 2.4741(8) yes .
Ru(1) P(1) 2.3152(11) yes .
Ru(1) P(2) 2.3091(10) yes .
Ru(1) C(19) 2.210(3) yes .
Ru(1) C(20) 2.251(3) yes .
Ru(1) C(21) 2.235(3) yes .
Ru(1) C(22) 2.214(3) yes .
Ru(1) C(23) 2.240(3) yes .
Zr(1) Cl(1) 2.4440(10) yes .
Zr(1) Cl(2) 2.4472(9) yes .
Zr(1) C(1) 2.515(3) yes .
Zr(1) C(2) 2.525(4) yes .
Zr(1) C(3) 2.501(4) yes .
Zr(1) C(4) 2.499(4) yes .
Zr(1) C(5) 2.509(3) yes .
Zr(1) C(10) 2.487(3) yes .
Zr(1) C(11) 2.523(4) yes .
Zr(1) C(12) 2.521(4) yes .
Zr(1) C(13) 2.489(4) yes .
Zr(1) C(14) 2.503(3) yes .
P(1) C(1) 1.843(3) yes .
P(1) C(6) 1.832(4) yes .
P(1) C(8) 1.861(4) yes .
P(2) C(10) 1.827(3) yes .
P(2) C(15) 1.844(3) yes .
P(2) C(17) 1.853(5) yes .
C(1) C(2) 1.423(5) yes .
C(1) C(5) 1.403(4) yes .
C(2) C(3) 1.390(5) yes .
C(3) C(4) 1.402(5) yes .
C(4) C(5) 1.405(5) yes .
C(6) C(7) 1.507(5) yes .
C(8) C(9) 1.508(6) yes .
C(10) C(11) 1.436(4) yes .
C(10) C(14) 1.416(4) yes .
C(11) C(12) 1.383(5) yes .
C(12) C(13) 1.414(5) yes .
C(13) C(14) 1.383(5) yes .
C(15) C(16) 1.536(6) yes .
C(17) C(18) 1.456(7) yes .
C(19) C(20) 1.434(5) yes .
C(19) C(23) 1.411(6) yes .
C(19) C(24) 1.499(5) yes .
C(20) C(21) 1.398(5) yes .
C(20) C(25) 1.484(6) yes .
C(21) C(22) 1.432(6) yes .
C(21) C(26) 1.500(5) yes .
C(22) C(23) 1.422(5) yes .
C(22) C(27) 1.508(6) yes .
C(23) C(28) 1.515(6) yes .
C(29) C(30) 1.265(17) yes .
C(29) C(30) 1.265(17) yes 2_756
C(30) C(31) 1.17(2) yes .
C(30) C(33) 1.58(4) yes .
C(31) C(32) 1.19(3) yes .
C(31) C(33) 1.07(4) yes .
C(2) H(1) 0.950 no .
C(3) H(2) 0.950 no .
C(4) H(3) 0.950 no .
C(5) H(4) 0.950 no .
C(6) H(5) 0.950 no .
C(6) H(6) 0.950 no .
C(7) H(7) 0.950 no .
C(7) H(8) 0.950 no .
C(7) H(9) 0.950 no .
C(8) H(10) 0.950 no .
C(8) H(11) 0.950 no .
C(9) H(12) 0.950 no .
C(9) H(13) 0.950 no .
C(9) H(14) 0.950 no .
C(11) H(15) 0.950 no .
C(12) H(16) 0.950 no .
C(13) H(17) 0.950 no .
C(14) H(18) 0.950 no .
C(15) H(19) 0.950 no .
C(15) H(20) 0.950 no .
C(16) H(21) 0.950 no .
C(16) H(22) 0.950 no .
C(16) H(23) 0.950 no .
C(17) H(24) 0.950 no .
C(17) H(25) 0.950 no .
C(18) H(26) 0.950 no .
C(18) H(27) 0.950 no .
C(18) H(28) 0.950 no .
C(24) H(29) 0.950 no .
C(24) H(30) 0.950 no .
C(24) H(31) 0.950 no .
C(25) H(32) 0.950 no .
C(25) H(33) 0.950 no .
C(25) H(34) 0.950 no .
C(26) H(35) 0.950 no .
C(26) H(36) 0.950 no .
C(26) H(37) 0.950 no .
C(27) H(38) 0.950 no .
C(27) H(39) 0.950 no .
C(27) H(40) 0.950 no .
C(28) H(41) 0.950 no .
C(28) H(42) 0.950 no .
C(28) H(43) 0.950 no .

loop_
_geom_torsion_atom_site_label_1
_geom_torsion_atom_site_label_2
_geom_torsion_atom_site_label_3
_geom_torsion_atom_site_label_4
_geom_torsion
Cl(3) Ru(1) P(1) C(1) 54.12(13)
Cl(3) Ru(1) P(1) C(6) -174.45(14)
Cl(3) Ru(1) P(1) C(8) -58.41(13)
Cl(3) Ru(1) P(2) C(10) -44.34(14)
Cl(3) Ru(1) P(2) C(15) -170.19(15)
Cl(3) Ru(1) P(2) C(17) 70.58(15)
Cl(3) Ru(1) C(19) C(20) 42.7(3)
Cl(3) Ru(1) C(19) C(23) -71.8(3)
Cl(3) Ru(1) C(19) C(24) 166.1(2)
Cl(3) Ru(1) C(20) C(19) -158.20(19)
Cl(3) Ru(1) C(20) C(21) -38.3(2)
Cl(3) Ru(1) C(20) C(25) 82.4(3)
Cl(3) Ru(1) C(21) C(20) 147.1(2)
Cl(3) Ru(1) C(21) C(22) -96.7(2)
Cl(3) Ru(1) C(21) C(26) 24.1(3)
Cl(3) Ru(1) C(22) C(21) 84.1(2)
Cl(3) Ru(1) C(22) C(23) -159.7(2)
Cl(3) Ru(1) C(22) C(27) -36.8(3)
Cl(3) Ru(1) C(23) C(19) 144.85(17)
Cl(3) Ru(1) C(23) C(22) 26.0(2)
Cl(3) Ru(1) C(23) C(28) -95.8(3)
P(1) Ru(1) P(2) C(10) 43.30(14)
P(1) Ru(1) P(2) C(15) -82.55(15)
P(1) Ru(1) P(2) C(17) 158.22(15)
P(2) Ru(1) P(1) C(1) -38.01(13)
P(2) Ru(1) P(1) C(6) 93.43(14)
P(2) Ru(1) P(1) C(8) -150.54(13)
P(1) Ru(1) C(19) C(20) -74.7(2)
P(1) Ru(1) C(19) C(23) 170.77(18)
P(1) Ru(1) C(19) C(24) 48.6(4)
C(19) Ru(1) P(1) C(1) -151.11(16)
C(19) Ru(1) P(1) C(6) -19.67(17)
C(19) Ru(1) P(1) C(8) 96.36(16)
P(1) Ru(1) C(20) C(19) 112.3(2)
P(1) Ru(1) C(20) C(21) -127.8(2)
P(1) Ru(1) C(20) C(25) -7.1(3)
C(20) Ru(1) P(1) C(1) 172.82(16)
C(20) Ru(1) P(1) C(6) -55.74(17)
C(20) Ru(1) P(1) C(8) 60.29(16)
P(1) Ru(1) C(21) C(20) 60.5(2)
P(1) Ru(1) C(21) C(22) 176.77(18)
P(1) Ru(1) C(21) C(26) -62.5(3)
C(21) Ru(1) P(1) C(1) 141.69(17)
C(21) Ru(1) P(1) C(6) -86.88(18)
C(21) Ru(1) P(1) C(8) 29.15(17)
P(1) Ru(1) C(22) C(21) -6.4(3)
P(1) Ru(1) C(22) C(23) 109.9(2)
P(1) Ru(1) C(22) C(27) -127.2(3)
C(22) Ru(1) P(1) C(1) 146.0(2)
C(22) Ru(1) P(1) C(6) -82.6(2)
C(22) Ru(1) P(1) C(8) 33.4(2)
P(1) Ru(1) C(23) C(19) -14.9(2)
P(1) Ru(1) C(23) C(22) -133.7(2)
P(1) Ru(1) C(23) C(28) 104.5(4)
C(23) Ru(1) P(1) C(1) -141.8(2)
C(23) Ru(1) P(1) C(6) -10.4(2)
C(23) Ru(1) P(1) C(8) 105.6(2)
P(2) Ru(1) C(19) C(20) -179.0(2)
P(2) Ru(1) C(19) C(23) 66.5(2)
P(2) Ru(1) C(19) C(24) -55.6(4)
C(19) Ru(1) P(2) C(10) 154.30(18)
C(19) Ru(1) P(2) C(15) 28.45(19)
C(19) Ru(1) P(2) C(17) -90.78(19)
P(2) Ru(1) C(20) C(19) 1.7(3)
P(2) Ru(1) C(20) C(21) 121.6(2)
P(2) Ru(1) C(20) C(25) -117.6(3)
C(20) Ru(1) P(2) C(10) 153.2(2)
C(20) Ru(1) P(2) C(15) 27.3(2)
C(20) Ru(1) P(2) C(17) -91.9(2)
P(2) Ru(1) C(21) C(20) -120.1(2)
P(2) Ru(1) C(21) C(22) -3.8(3)
P(2) Ru(1) C(21) C(26) 116.9(3)
C(21) Ru(1) P(2) C(10) -136.2(2)
C(21) Ru(1) P(2) C(15) 98.0(2)
C(21) Ru(1) P(2) C(17) -21.3(2)
P(2) Ru(1) C(22) C(21) 177.84(18)
P(2) Ru(1) C(22) C(23) -65.9(2)
P(2) Ru(1) C(22) C(27) 57.0(3)
C(22) Ru(1) P(2) C(10) -138.65(17)
C(22) Ru(1) P(2) C(15) 95.50(18)
C(22) Ru(1) P(2) C(17) -23.73(19)
P(2) Ru(1) C(23) C(19) -120.18(19)
P(2) Ru(1) C(23) C(22) 121.0(2)
P(2) Ru(1) C(23) C(28) -0.8(3)
C(23) Ru(1) P(2) C(10) -172.21(17)
C(23) Ru(1) P(2) C(15) 61.94(18)
C(23) Ru(1) P(2) C(17) -57.29(18)
C(19) Ru(1) C(20) C(21) 119.9(3)
C(19) Ru(1) C(20) C(25) -119.4(4)
C(20) Ru(1) C(19) C(23) -114.5(3)
C(20) Ru(1) C(19) C(24) 123.4(5)
C(19) Ru(1) C(21) C(20) -36.5(2)
C(19) Ru(1) C(21) C(22) 79.8(2)
C(19) Ru(1) C(21) C(26) -159.4(4)
C(21) Ru(1) C(19) C(20) 35.3(2)
C(21) Ru(1) C(19) C(23) -79.2(2)
C(21) Ru(1) C(19) C(24) 158.7(4)
C(19) Ru(1) C(22) C(21) -79.9(2)
C(19) Ru(1) C(22) C(23) 36.4(2)
C(19) Ru(1) C(22) C(27) 159.3(4)
C(22) Ru(1) C(19) C(20) 77.9(2)
C(22) Ru(1) C(19) C(23) -36.7(2)
C(22) Ru(1) C(19) C(24) -158.8(4)
C(19) Ru(1) C(23) C(22) -118.9(3)
C(19) Ru(1) C(23) C(28) 119.3(4)
C(23) Ru(1) C(19) C(20) 114.5(3)
C(23) Ru(1) C(19) C(24) -122.1(5)
C(20) Ru(1) C(21) C(22) 116.3(3)
C(20) Ru(1) C(21) C(26) -123.0(4)
C(21) Ru(1) C(20) C(19) -119.9(3)
C(21) Ru(1) C(20) C(25) 120.8(4)
C(20) Ru(1) C(22) C(21) -37.2(2)
C(20) Ru(1) C(22) C(23) 79.1(2)
C(20) Ru(1) C(22) C(27) -158.1(4)
C(22) Ru(1) C(20) C(19) -81.4(2)
C(22) Ru(1) C(20) C(21) 38.5(2)
C(22) Ru(1) C(20) C(25) 159.3(4)
C(20) Ru(1) C(23) C(19) 39.2(2)
C(20) Ru(1) C(23) C(22) -79.7(2)
C(20) Ru(1) C(23) C(28) 158.5(4)
C(23) Ru(1) C(20) C(19) -38.6(2)
C(23) Ru(1) C(20) C(21) 81.2(2)
C(23) Ru(1) C(20) C(25) -158.0(4)
C(21) Ru(1) C(22) C(23) 116.3(3)
C(21) Ru(1) C(22) C(27) -120.8(4)
C(22) Ru(1) C(21) C(20) -116.3(3)
C(22) Ru(1) C(21) C(26) 120.7(4)
C(21) Ru(1) C(23) C(19) 80.7(2)
C(21) Ru(1) C(23) C(22) -38.2(2)
C(21) Ru(1) C(23) C(28) -160.0(4)
C(23) Ru(1) C(21) C(20) -78.4(2)
C(23) Ru(1) C(21) C(22) 37.9(2)
C(23) Ru(1) C(21) C(26) 158.6(4)
C(22) Ru(1) C(23) C(19) 118.9(3)
C(22) Ru(1) C(23) C(28) -121.8(5)
C(23) Ru(1) C(22) C(21) -116.3(3)
C(23) Ru(1) C(22) C(27) 122.9(4)
Cl(1) Zr(1) C(1) P(1) 171.85(15)
Cl(1) Zr(1) C(1) C(2) 46.2(2)
Cl(1) Zr(1) C(1) C(5) -67.2(2)
Cl(1) Zr(1) C(2) C(1) -146.66(18)
Cl(1) Zr(1) C(2) C(3) -31.0(2)
Cl(1) Zr(1) C(3) C(2) 150.1(2)
Cl(1) Zr(1) C(3) C(4) -94.5(2)
Cl(1) Zr(1) C(4) C(3) 80.9(2)
Cl(1) Zr(1) C(4) C(5) -165.3(2)
Cl(1) Zr(1) C(5) C(1) 132.30(19)
Cl(1) Zr(1) C(5) C(4) 16.2(2)
Cl(1) Zr(1) C(10) P(2) -167.03(13)
Cl(1) Zr(1) C(10) C(11) -40.1(2)
Cl(1) Zr(1) C(10) C(14) 72.0(2)
Cl(1) Zr(1) C(11) C(10) 151.13(17)
Cl(1) Zr(1) C(11) C(12) 35.7(2)
Cl(1) Zr(1) C(12) C(11) -145.3(2)
Cl(1) Zr(1) C(12) C(13) 98.3(2)
Cl(1) Zr(1) C(13) C(12) -77.6(2)
Cl(1) Zr(1) C(13) C(14) 169.0(2)
Cl(1) Zr(1) C(14) C(10) -129.46(17)
Cl(1) Zr(1) C(14) C(13) -12.4(2)
Cl(2) Zr(1) C(1) P(1) 66.7(2)
Cl(2) Zr(1) C(1) C(2) -58.9(2)
Cl(2) Zr(1) C(1) C(5) -172.3(2)
Cl(2) Zr(1) C(2) C(1) 120.0(2)
Cl(2) Zr(1) C(2) C(3) -124.4(2)
Cl(2) Zr(1) C(3) C(2) 54.9(2)
Cl(2) Zr(1) C(3) C(4) 170.2(2)
Cl(2) Zr(1) C(4) C(3) -12.6(2)
Cl(2) Zr(1) C(4) C(5) 101.2(2)
Cl(2) Zr(1) C(5) C(1) 9.8(2)
Cl(2) Zr(1) C(5) C(4) -106.3(2)
Cl(2) Zr(1) C(10) P(2) -64.28(19)
Cl(2) Zr(1) C(10) C(11) 62.65(19)
Cl(2) Zr(1) C(10) C(14) 174.80(18)
Cl(2) Zr(1) C(11) C(10) -115.34(19)
Cl(2) Zr(1) C(11) C(12) 129.3(2)
Cl(2) Zr(1) C(12) C(11) -50.3(2)
Cl(2) Zr(1) C(12) C(13) -166.8(2)
Cl(2) Zr(1) C(13) C(12) 17.4(2)
Cl(2) Zr(1) C(13) C(14) -96.0(2)
Cl(2) Zr(1) C(14) C(10) -6.5(2)
Cl(2) Zr(1) C(14) C(13) 110.6(2)
C(1) Zr(1) C(2) C(3) 115.6(3)
C(2) Zr(1) C(1) P(1) 125.6(3)
C(2) Zr(1) C(1) C(5) -113.4(3)
C(1) Zr(1) C(3) C(2) -37.1(2)
C(1) Zr(1) C(3) C(4) 78.2(2)
C(3) Zr(1) C(1) P(1) 162.0(2)
C(3) Zr(1) C(1) C(2) 36.3(2)
C(3) Zr(1) C(1) C(5) -77.1(2)
C(1) Zr(1) C(4) C(3) -77.4(2)
C(1) Zr(1) C(4) C(5) 36.4(2)
C(4) Zr(1) C(1) P(1) -157.6(3)
C(4) Zr(1) C(1) C(2) 76.8(2)
C(4) Zr(1) C(1) C(5) -36.6(2)
C(1) Zr(1) C(5) C(4) -116.1(3)
C(5) Zr(1) C(1) P(1) -121.0(3)
C(5) Zr(1) C(1) C(2) 113.4(3)
C(1) Zr(1) C(10) P(2) 31.9(2)
C(1) Zr(1) C(10) C(11) 158.9(2)
C(1) Zr(1) C(10) C(14) -89.0(2)
C(10) Zr(1) C(1) P(1) -27.0(2)
C(10) Zr(1) C(1) C(2) -152.6(2)
C(10) Zr(1) C(1) C(5) 94.0(2)
C(1) Zr(1) C(11) C(10) -24.6(2)
C(1) Zr(1) C(11) C(12) -140.0(2)
C(11) Zr(1) C(1) P(1) -13.8(2)
C(11) Zr(1) C(1) C(2) -139.4(2)
C(11) Zr(1) C(1) C(5) 107.2(2)
C(1) Zr(1) C(12) C(11) 61.7(3)
C(1) Zr(1) C(12) C(13) -54.7(3)
C(12) Zr(1) C(1) P(1) -46.3(3)
C(12) Zr(1) C(1) C(2) -171.9(2)
C(12) Zr(1) C(1) C(5) 74.7(2)
C(1) Zr(1) C(13) C(12) 144.6(2)
C(1) Zr(1) C(13) C(14) 31.3(2)
C(13) Zr(1) C(1) P(1) -76.0(2)
C(13) Zr(1) C(1) C(2) 158.4(2)
C(13) Zr(1) C(1) C(5) 45.0(2)
C(1) Zr(1) C(14) C(10) 90.5(2)
C(1) Zr(1) C(14) C(13) -152.5(2)
C(14) Zr(1) C(1) P(1) -60.0(2)
C(14) Zr(1) C(1) C(2) 174.4(2)
C(14) Zr(1) C(1) C(5) 61.0(2)
C(2) Zr(1) C(3) C(4) 115.3(3)
C(3) Zr(1) C(2) C(1) -115.6(3)
C(2) Zr(1) C(4) C(3) -36.6(2)
C(2) Zr(1) C(4) C(5) 77.3(2)
C(4) Zr(1) C(2) C(1) -78.5(2)
C(4) Zr(1) C(2) C(3) 37.1(2)
C(2) Zr(1) C(5) C(1) 38.2(2)
C(2) Zr(1) C(5) C(4) -77.9(2)
C(5) Zr(1) C(2) C(1) -37.7(2)
C(5) Zr(1) C(2) C(3) 77.9(2)
C(2) Zr(1) C(10) P(2) 15.6(2)
C(2) Zr(1) C(10) C(11) 142.5(2)
C(2) Zr(1) C(10) C(14) -105.4(2)
C(10) Zr(1) C(2) C(1) 31.4(2)
C(10) Zr(1) C(2) C(3) 147.0(2)
C(2) Zr(1) C(11) C(10) -58.7(2)
C(2) Zr(1) C(11) C(12) -174.1(2)
C(11) Zr(1) C(2) C(1) 63.5(2)
C(11) Zr(1) C(2) C(3) 179.1(2)
C(2) Zr(1) C(12) C(11) 28.1(10)
C(2) Zr(1) C(12) C(13) -88.3(9)
C(12) Zr(1) C(2) C(1) 40.2(10)
C(12) Zr(1) C(2) C(3) 155.8(8)
C(2) Zr(1) C(13) C(12) 165.7(2)
C(2) Zr(1) C(13) C(14) 52.3(3)
C(13) Zr(1) C(2) C(1) -36.2(3)
C(13) Zr(1) C(2) C(3) 79.5(3)
C(2) Zr(1) C(14) C(10) 94.0(2)
C(2) Zr(1) C(14) C(13) -148.9(2)
C(14) Zr(1) C(2) C(1) -6.6(2)
C(14) Zr(1) C(2) C(3) 109.0(2)
C(3) Zr(1) C(4) C(5) 113.8(3)
C(4) Zr(1) C(3) C(2) -115.3(3)
C(3) Zr(1) C(5) C(1) 78.4(2)
C(3) Zr(1) C(5) C(4) -37.7(2)
C(5) Zr(1) C(3) C(2) -77.6(2)
C(5) Zr(1) C(3) C(4) 37.7(2)
C(3) Zr(1) C(10) P(2) 43.9(3)
C(3) Zr(1) C(10) C(11) 170.8(2)
C(3) Zr(1) C(10) C(14) -77.1(2)
C(10) Zr(1) C(3) C(2) -51.9(3)
C(10) Zr(1) C(3) C(4) 63.4(3)
C(3) Zr(1) C(11) C(10) -54.5(11)
C(3) Zr(1) C(11) C(12) -169.9(9)
C(11) Zr(1) C(3) C(2) -4.9(11)
C(11) Zr(1) C(3) C(4) 110.4(10)
C(3) Zr(1) C(12) C(11) 177.2(2)
C(3) Zr(1) C(12) C(13) 60.7(3)
C(12) Zr(1) C(3) C(2) -172.3(2)
C(12) Zr(1) C(3) C(4) -57.0(4)
C(3) Zr(1) C(13) C(12) -150.9(2)
C(3) Zr(1) C(13) C(14) 95.7(2)
C(13) Zr(1) C(3) C(2) -133.9(2)
C(13) Zr(1) C(3) C(4) -18.6(3)
C(3) Zr(1) C(14) C(10) 132.5(2)
C(3) Zr(1) C(14) C(13) -110.4(2)
C(14) Zr(1) C(3) C(2) -92.9(2)
C(14) Zr(1) C(3) C(4) 22.4(2)
C(4) Zr(1) C(5) C(1) 116.1(3)
C(5) Zr(1) C(4) C(3) -113.8(3)
C(4) Zr(1) C(10) P(2) 78.2(2)
C(4) Zr(1) C(10) C(11) -154.9(2)
C(4) Zr(1) C(10) C(14) -42.8(2)
C(10) Zr(1) C(4) C(3) -140.2(2)
C(10) Zr(1) C(4) C(5) -26.4(2)
C(4) Zr(1) C(11) C(10) 45.1(3)
C(4) Zr(1) C(11) C(12) -70.3(3)
C(11) Zr(1) C(4) C(3) -167.3(2)
C(11) Zr(1) C(4) C(5) -53.5(3)
C(4) Zr(1) C(12) C(11) 141.2(2)
C(4) Zr(1) C(12) C(13) 24.8(2)
C(12) Zr(1) C(4) C(3) 152.5(2)
C(12) Zr(1) C(4) C(5) -93.7(2)
C(4) Zr(1) C(13) C(12) -161.0(2)
C(4) Zr(1) C(13) C(14) 85.7(2)
C(13) Zr(1) C(4) C(3) 165.8(2)
C(13) Zr(1) C(4) C(5) -80.4(2)
C(4) Zr(1) C(14) C(10) 144.4(2)
C(4) Zr(1) C(14) C(13) -98.6(2)
C(14) Zr(1) C(4) C(3) -162.0(2)
C(14) Zr(1) C(4) C(5) -48.2(2)
C(5) Zr(1) C(10) P(2) 64.3(2)
C(5) Zr(1) C(10) C(11) -168.8(2)
C(5) Zr(1) C(10) C(14) -56.6(2)
C(10) Zr(1) C(5) C(1) -86.2(2)
C(10) Zr(1) C(5) C(4) 157.7(2)
C(5) Zr(1) C(11) C(10) 13.6(2)
C(5) Zr(1) C(11) C(12) -101.8(2)
C(11) Zr(1) C(5) C(1) -93.7(2)
C(11) Zr(1) C(5) C(4) 150.3(2)
C(5) Zr(1) C(12) C(11) 100.6(2)
C(5) Zr(1) C(12) C(13) -15.9(2)
C(12) Zr(1) C(5) C(1) -132.4(2)
C(12) Zr(1) C(5) C(4) 111.5(2)
C(5) Zr(1) C(13) C(12) 166.9(2)
C(5) Zr(1) C(13) C(14) 53.6(2)
C(13) Zr(1) C(5) C(1) -140.9(2)
C(13) Zr(1) C(5) C(4) 103.0(2)
C(5) Zr(1) C(14) C(10) 119.7(2)
C(5) Zr(1) C(14) C(13) -123.2(2)
C(14) Zr(1) C(5) C(1) -114.5(2)
C(14) Zr(1) C(5) C(4) 129.5(2)
C(10) Zr(1) C(11) C(12) -115.4(3)
C(11) Zr(1) C(10) P(2) -126.9(3)
C(11) Zr(1) C(10) C(14) 112.1(2)
C(10) Zr(1) C(12) C(11) 37.7(2)
C(10) Zr(1) C(12) C(13) -78.7(2)
C(12) Zr(1) C(10) P(2) -162.9(2)
C(12) Zr(1) C(10) C(11) -36.0(2)
C(12) Zr(1) C(10) C(14) 76.1(2)
C(10) Zr(1) C(13) C(12) 76.9(2)
C(10) Zr(1) C(13) C(14) -36.4(2)
C(13) Zr(1) C(10) P(2) 156.4(2)
C(13) Zr(1) C(10) C(11) -76.6(2)
C(13) Zr(1) C(10) C(14) 35.53(19)
C(10) Zr(1) C(14) C(13) 117.1(3)
C(14) Zr(1) C(10) P(2) 120.9(3)
C(14) Zr(1) C(10) C(11) -112.1(2)
C(11) Zr(1) C(12) C(13) -116.5(3)
C(12) Zr(1) C(11) C(10) 115.4(3)
C(11) Zr(1) C(13) C(12) 35.7(2)
C(11) Zr(1) C(13) C(14) -77.7(2)
C(13) Zr(1) C(11) C(10) 78.6(2)
C(13) Zr(1) C(11) C(12) -36.8(2)
C(11) Zr(1) C(14) C(10) -38.97(19)
C(11) Zr(1) C(14) C(13) 78.1(2)
C(14) Zr(1) C(11) C(10) 38.57(19)
C(14) Zr(1) C(11) C(12) -76.8(2)
C(12) Zr(1) C(13) C(14) -113.4(3)
C(13) Zr(1) C(12) C(11) 116.5(3)
C(12) Zr(1) C(14) C(10) -78.8(2)
C(12) Zr(1) C(14) C(13) 38.3(2)
C(14) Zr(1) C(12) C(11) 78.9(2)
C(14) Zr(1) C(12) C(13) -37.5(2)
C(13) Zr(1) C(14) C(10) -117.1(3)
C(14) Zr(1) C(13) C(12) 113.4(3)
Ru(1) P(1) C(1) Zr(1) 40.6(2)
Ru(1) P(1) C(1) C(2) 142.4(3)
Ru(1) P(1) C(1) C(5) -57.2(3)
Ru(1) P(1) C(6) C(7) -61.4(3)
Ru(1) P(1) C(8) C(9) -179.1(2)
C(1) P(1) C(6) C(7) 79.6(3)
C(6) P(1) C(1) Zr(1) -97.2(2)
C(6) P(1) C(1) C(2) 4.6(3)
C(6) P(1) C(1) C(5) 165.0(3)
C(1) P(1) C(8) C(9) 50.5(3)
C(8) P(1) C(1) Zr(1) 159.9(2)
C(8) P(1) C(1) C(2) -98.4(3)
C(8) P(1) C(1) C(5) 62.0(3)
C(6) P(1) C(8) C(9) -52.7(3)
C(8) P(1) C(6) C(7) 178.1(3)
Ru(1) P(2) C(10) Zr(1) -51.5(2)
Ru(1) P(2) C(10) C(11) -153.7(2)
Ru(1) P(2) C(10) C(14) 45.8(3)
Ru(1) P(2) C(15) C(16) -149.0(2)
Ru(1) P(2) C(17) C(18) -66.2(3)
C(10) P(2) C(15) C(16) 74.1(3)
C(15) P(2) C(10) Zr(1) 79.9(2)
C(15) P(2) C(10) C(11) -22.3(3)
C(15) P(2) C(10) C(14) 177.2(3)
C(10) P(2) C(17) C(18) 65.0(3)
C(17) P(2) C(10) Zr(1) -174.7(2)
C(17) P(2) C(10) C(11) 83.0(3)
C(17) P(2) C(10) C(14) -77.4(3)
C(15) P(2) C(17) C(18) 168.3(3)
C(17) P(2) C(15) C(16) -24.5(3)
Zr(1) C(1) C(2) C(3) -65.2(2)
Zr(1) C(1) C(5) C(4) 65.5(2)
P(1) C(1) C(2) Zr(1) -130.1(2)
P(1) C(1) C(2) C(3) 164.7(3)
P(1) C(1) C(5) Zr(1) 129.1(2)
P(1) C(1) C(5) C(4) -165.3(3)
C(2) C(1) C(5) Zr(1) -67.1(2)
C(2) C(1) C(5) C(4) -1.6(4)
C(5) C(1) C(2) Zr(1) 66.8(2)
C(5) C(1) C(2) C(3) 1.6(4)
Zr(1) C(2) C(3) C(4) -66.4(3)
C(1) C(2) C(3) Zr(1) 65.3(2)
C(1) C(2) C(3) C(4) -1.1(4)
Zr(1) C(3) C(4) C(5) -67.1(2)
C(2) C(3) C(4) Zr(1) 67.2(3)
C(2) C(3) C(4) C(5) 0.1(3)
Zr(1) C(4) C(5) C(1) -66.0(2)
C(3) C(4) C(5) Zr(1) 66.9(3)
C(3) C(4) C(5) C(1) 0.9(4)
Zr(1) C(10) C(11) C(12) 65.8(2)
Zr(1) C(10) C(14) C(13) -64.8(2)
P(2) C(10) C(11) Zr(1) 128.8(3)
P(2) C(10) C(11) C(12) -165.4(3)
P(2) C(10) C(14) Zr(1) -127.5(2)
P(2) C(10) C(14) C(13) 167.7(3)
C(11) C(10) C(14) Zr(1) 68.4(2)
C(11) C(10) C(14) C(13) 3.7(4)
C(14) C(10) C(11) Zr(1) -68.0(2)
C(14) C(10) C(11) C(12) -2.2(4)
Zr(1) C(11) C(12) C(13) 64.5(3)
C(10) C(11) C(12) Zr(1) -64.5(2)
C(10) C(11) C(12) C(13) 0.0(4)
Zr(1) C(12) C(13) C(14) 67.9(2)
C(11) C(12) C(13) Zr(1) -65.7(3)
C(11) C(12) C(13) C(14) 2.3(4)
Zr(1) C(13) C(14) C(10) 64.5(2)
C(12) C(13) C(14) Zr(1) -68.2(2)
C(12) C(13) C(14) C(10) -3.7(4)
Ru(1) C(19) C(20) C(21) -60.4(2)
Ru(1) C(19) C(20) C(25) 130.8(3)
Ru(1) C(19) C(23) C(22) 60.4(2)
Ru(1) C(19) C(23) C(28) -131.1(3)
C(20) C(19) C(23) Ru(1) -65.3(2)
C(20) C(19) C(23) C(22) -4.9(4)
C(20) C(19) C(23) C(28) 163.6(3)
C(23) C(19) C(20) Ru(1) 65.2(2)
C(23) C(19) C(20) C(21) 4.8(4)
C(23) C(19) C(20) C(25) -164.0(3)
C(24) C(19) C(20) Ru(1) -132.0(3)
C(24) C(19) C(20) C(21) 167.6(3)
C(24) C(19) C(20) C(25) -1.2(6)
C(24) C(19) C(23) Ru(1) 131.7(3)
C(24) C(19) C(23) C(22) -167.9(3)
C(24) C(19) C(23) C(28) 0.6(5)
Ru(1) C(20) C(21) C(22) -62.2(2)
Ru(1) C(20) C(21) C(26) 121.4(3)
C(19) C(20) C(21) Ru(1) 59.5(2)
C(19) C(20) C(21) C(22) -2.8(4)
C(19) C(20) C(21) C(26) -179.1(3)
C(25) C(20) C(21) Ru(1) -131.7(3)
C(25) C(20) C(21) C(22) 166.0(3)
C(25) C(20) C(21) C(26) -10.4(6)
Ru(1) C(21) C(22) C(23) -63.9(2)
Ru(1) C(21) C(22) C(27) 124.0(3)
C(20) C(21) C(22) Ru(1) 63.6(2)
C(20) C(21) C(22) C(23) -0.3(4)
C(20) C(21) C(22) C(27) -172.4(3)
C(26) C(21) C(22) Ru(1) -120.0(3)
C(26) C(21) C(22) C(23) 176.1(3)
C(26) C(21) C(22) C(27) 4.1(5)
Ru(1) C(22) C(23) C(19) -60.4(2)
Ru(1) C(22) C(23) C(28) 131.4(3)
C(21) C(22) C(23) Ru(1) 63.7(2)
C(21) C(22) C(23) C(19) 3.3(4)
C(21) C(22) C(23) C(28) -165.0(3)
C(27) C(22) C(23) Ru(1) -124.4(3)
C(27) C(22) C(23) C(19) 175.2(3)
C(27) C(22) C(23) C(28) 7.0(6)
C(29) C(30) C(31) C(32) -176(5)
C(29) C(30) C(31) C(33) 4(7)
C(29) C(30) C(33) C(31) -179(2)
C(33) C(30) C(31) C(32) 179(2)
C(32) C(31) C(33) C(30) -177(9)
